data_4130821
loop_
_publ_author_name
'Momiyama, Norie'
'Tabuse, Hideaki'
'Noda, Hirofumi'
'Yamanaka, Masahiro'
'Fujinami, Takeshi'
'Yamanishi, Katsunori'
'Izumiseki, Atsuto'
'Funayama, Kosuke'
'Egawa, Fuyuki'
'Okada, Shino'
'Adachi, Hiroaki'
'Terada, Masahiro'

_publ_section_title
;
 Molecular Design of a Chiral Br\/onsted Acid with Two Different Acidic
 Sites: Regio-, Diastereo-, and Enantioselective Hetero-Diels-Alder
 Reaction of Azopyridinecarboxylate with Amidodienes Catalyzed by Chiral
 Carboxylic Acid-Monophosphoric Acid.
;
_journal_issue 35
_journal_name_full 'Journal of the American Chemical Society'
_journal_page_first 11353
_journal_page_last 11359
_journal_paper_doi 10.1021/jacs.6b07150
_journal_volume 138
_journal_year 2016
_chemical_absolute_configuration 'CHOOSE rm ad rmad syn or unk'
_chemical_formula_moiety 'C65 H63 O8 P Si'
_chemical_formula_sum 'C65 H63 O8 P Si'
_chemical_formula_weight 1031.27
_space_group_crystal_system orthorhombic
_space_group_IT_number 19
_space_group_name_Hall 'P 2ac 2ab'
_space_group_name_H-M_alt 'P 21 21 21'
_atom_sites_solution_hydrogens geom
_atom_sites_solution_primary direct
_atom_sites_solution_secondary difmap
_cell_angle_alpha 90.0000
_cell_angle_beta 90.0000
_cell_angle_gamma 90.0000
_cell_formula_units_Z 4
_cell_length_a 9.7770(18)
_cell_length_b 14.488(3)
_cell_length_c 38.079(7)
_cell_measurement_reflns_used 15839
_cell_measurement_temperature 123
_cell_measurement_theta_max 27.48
_cell_measurement_theta_min 3.01
_cell_volume 5393.9(18)
_computing_cell_refinement CrystalClear
_computing_data_collection 'CrystalClear (Rigaku Inc., 2008)'
_computing_data_reduction CrystalClear
_computing_molecular_graphics 'CrystalStructure 4.2'
_computing_publication_material 'CrystalStructure 4.2 (Rigaku, 2015)'
_computing_structure_refinement 'SHELXL Version 2014/7 (Sheldrick, 2008)'
_computing_structure_solution 'SHELXS97 (Sheldrick, 2008)'
_diffrn_ambient_temperature 123
_diffrn_detector_area_resol_mean 7.314
_diffrn_measured_fraction_theta_full 0.983
_diffrn_measured_fraction_theta_max 0.985
_diffrn_measurement_device_type 'Rigaku Saturn70'
_diffrn_measurement_method \w
_diffrn_radiation_type 'Mo K\a'
_diffrn_radiation_wavelength 0.71075
_diffrn_reflns_av_R_equivalents 0.0771
_diffrn_reflns_Laue_measured_fraction_full 0.983
_diffrn_reflns_Laue_measured_fraction_max 0.985
_diffrn_reflns_limit_h_max 12
_diffrn_reflns_limit_h_min -12
_diffrn_reflns_limit_k_max 18
_diffrn_reflns_limit_k_min -18
_diffrn_reflns_limit_l_max 46
_diffrn_reflns_limit_l_min -49
_diffrn_reflns_number 39733
_diffrn_reflns_point_group_measured_fraction_full 0.965
_diffrn_reflns_point_group_measured_fraction_max 0.968
_diffrn_reflns_theta_full 25.242
_diffrn_reflns_theta_max 27.496
_diffrn_reflns_theta_min 3.009
_diffrn_standards_number 0
_exptl_absorpt_coefficient_mu 0.131
_exptl_absorpt_correction_T_max 0.995
_exptl_absorpt_correction_T_min 0.832
_exptl_absorpt_correction_type multi-scan
_exptl_absorpt_process_details 'REQAB (Rigaku, 1998)'
_exptl_crystal_colour colorless
_exptl_crystal_density_diffrn 1.270
_exptl_crystal_density_method 'not measured'
_exptl_crystal_description block
_exptl_crystal_F_000 2184.00
_exptl_crystal_size_max 0.308
_exptl_crystal_size_mid 0.128
_exptl_crystal_size_min 0.040
_refine_diff_density_max 0.25
_refine_diff_density_min -0.31
_refine_ls_abs_structure_details
;
 Flack x determined using 3069 quotients [(I+)-(I-)]/[(I+)+(I-)]
 (Parsons, Flack and Wagner, Acta Cryst. B69 (2013) 249-259).
;
_refine_ls_abs_structure_Flack 0.02(7)
_refine_ls_extinction_method none
_refine_ls_goodness_of_fit_ref 1.007
_refine_ls_hydrogen_treatment constr
_refine_ls_number_parameters 685
_refine_ls_number_reflns 11998
_refine_ls_number_restraints 36
_refine_ls_R_factor_all 0.0734
_refine_ls_R_factor_gt 0.0584
_refine_ls_shift/su_max 0.000
_refine_ls_structure_factor_coef Fsqd
_refine_ls_weighting_details 'w = 1/[\s^2^(Fo^2^)+(0.0234P)^2^+2.8388P] where P=(Fo^2^+2Fc^2^)/3'
_refine_ls_weighting_scheme calc
_refine_ls_wR_factor_gt 0.1092
_refine_ls_wR_factor_ref 0.1171
_reflns_Friedel_coverage 0.770
_reflns_Friedel_fraction_full 0.941
_reflns_Friedel_fraction_max 0.946
_reflns_number_gt 9991
_reflns_number_total 11998
_reflns_threshold_expression F^2^>2.0\s(F^2^)
_cod_data_source_file ja6b07150_si_002.cif
_cod_data_source_block 1
_cod_original_cell_volume 5394.0(17)
_cod_database_code 4130821

loop_
_space_group_symop_id
_space_group_symop_operation_xyz
1 +X,+Y,+Z
2 1/2-X,-Y,1/2+Z
3 1/2+X,1/2-Y,-Z
4 -X,1/2+Y,1/2-Z

loop_
_atom_site_label
_atom_site_type_symbol
_atom_site_fract_x
_atom_site_fract_y
_atom_site_fract_z
_atom_site_U_iso_or_equiv
_atom_site_adp_type
_atom_site_occupancy
_atom_site_site_symmetry_order
_atom_site_calc_flag
_atom_site_refinement_flags_posn
_atom_site_refinement_flags_adp
_atom_site_refinement_flags_occupancy
_atom_site_disorder_assembly
_atom_site_disorder_group
P1 P 0.50640(10) 0.58562(6) 0.12877(3) 0.0226(2) Uani 1 1 d . . . . .
Si1 Si 0.55963(10) 0.45790(7) 0.02738(3) 0.0226(2) Uani 1 1 d . . . . .
O1 O 0.4053(3) 0.65894(17) 0.13432(7) 0.0280(6) Uani 1 1 d . . . . .
O2 O 0.6453(3) 0.61270(18) 0.11443(7) 0.0296(6) Uani 1 1 d . . . . .
H2 H 0.6772 0.6565 0.1263 0.036 Uiso 1 1 calc R U . . .
O3 O 0.4461(2) 0.50937(16) 0.10313(6) 0.0211(5) Uani 1 1 d . . . . .
O4 O 0.5429(2) 0.52996(16) 0.16363(6) 0.0229(5) Uani 1 1 d . . . . .
O5 O 0.1742(3) 0.67197(18) 0.16964(7) 0.0289(6) Uani 1 1 d . . . . .
H5A H 0.2541 0.6734 0.1616 0.035 Uiso 1 1 calc R U . . .
O6 O 0.0749(3) 0.67637(19) 0.22149(7) 0.0329(6) Uani 1 1 d . . . . .
O7 O 0.7550(3) 0.7586(2) 0.13317(8) 0.0438(8) Uani 1 1 d . . . . .
O8A O 0.0907(4) 0.4182(3) 0.10238(12) 0.0414(11) Uani 0.79 1 d D U P A 1
O9B O 0.0457(16) 0.4465(9) 0.0925(3) 0.048(4) Uani 0.21 1 d D U P A 2
C1 C 0.5038(3) 0.4197(2) 0.10216(9) 0.0212(7) Uani 1 1 d . . . . .
C2 C 0.5677(4) 0.3920(2) 0.07036(9) 0.0222(7) Uani 1 1 d . . . . .
C3 C 0.6346(4) 0.3092(3) 0.07134(10) 0.0253(8) Uani 1 1 d . . . . .
H3 H 0.6784 0.2881 0.0506 0.030 Uiso 1 1 calc R U . . .
C4 C 0.6418(4) 0.2530(3) 0.10176(10) 0.0256(8) Uani 1 1 d . . . . .
C5 C 0.7239(5) 0.1733(3) 0.10278(11) 0.0358(10) Uani 1 1 d . . . . .
H5 H 0.7736 0.1554 0.0825 0.043 Uiso 1 1 calc R U . . .
C6 C 0.7331(5) 0.1209(3) 0.13284(12) 0.0449(12) Uani 1 1 d . . . . .
H6 H 0.7908 0.0682 0.1335 0.054 Uiso 1 1 calc R U . . .
C7 C 0.6565(5) 0.1461(3) 0.16249(12) 0.0421(11) Uani 1 1 d . . . . .
H7 H 0.6619 0.1096 0.1832 0.051 Uiso 1 1 calc R U . . .
C8 C 0.5745(4) 0.2222(3) 0.16202(11) 0.0325(9) Uani 1 1 d . . . . .
H8 H 0.5223 0.2374 0.1822 0.039 Uiso 1 1 calc R U . . .
C9 C 0.5660(4) 0.2789(2) 0.13187(10) 0.0240(8) Uani 1 1 d . . . . .
C10 C 0.4904(4) 0.3640(2) 0.13120(9) 0.0210(7) Uani 1 1 d . . . . .
C11 C 0.4072(4) 0.3944(2) 0.16208(9) 0.0219(7) Uani 1 1 d . . . . .
C12 C 0.2915(4) 0.3430(2) 0.17495(10) 0.0248(8) Uani 1 1 d . . . . .
C13 C 0.2456(4) 0.2608(3) 0.15850(10) 0.0282(8) Uani 1 1 d . . . . .
H13 H 0.2927 0.2375 0.1386 0.034 Uiso 1 1 calc R U . . .
C14 C 0.1331(4) 0.2147(3) 0.17128(11) 0.0342(9) Uani 1 1 d . . . . .
H14 H 0.1025 0.1602 0.1599 0.041 Uiso 1 1 calc R U . . .
C15 C 0.0631(4) 0.2473(3) 0.20100(11) 0.0320(9) Uani 1 1 d . . . . .
H15 H -0.0133 0.2140 0.2098 0.038 Uiso 1 1 calc R U . . .
C16 C 0.1045(4) 0.3268(3) 0.21736(10) 0.0265(8) Uani 1 1 d . . . . .
H16 H 0.0572 0.3480 0.2376 0.032 Uiso 1 1 calc R U . . .
C17 C 0.2176(4) 0.3775(3) 0.20426(10) 0.0251(8) Uani 1 1 d . . . . .
C18 C 0.2552(4) 0.4637(3) 0.21939(10) 0.0253(8) Uani 1 1 d . . . . .
H18 H 0.2051 0.4864 0.2389 0.030 Uiso 1 1 calc R U . . .
C19 C 0.3622(4) 0.5147(2) 0.20642(9) 0.0224(7) Uani 1 1 d . . . . .
C20 C 0.4355(3) 0.4773(2) 0.17780(9) 0.0213(7) Uani 1 1 d . . . . .
C21 C 0.4039(4) 0.6054(2) 0.22180(9) 0.0231(8) Uani 1 1 d . . . . .
C22 C 0.5315(4) 0.6125(3) 0.23776(10) 0.0310(9) Uani 1 1 d . . . . .
H22 H 0.5885 0.5596 0.2393 0.037 Uiso 1 1 calc R U . . .
C23 C 0.5769(4) 0.6955(3) 0.25147(10) 0.0320(9) Uani 1 1 d . . . . .
H23 H 0.6656 0.7001 0.2615 0.038 Uiso 1 1 calc R U . . .
C24 C 0.4918(4) 0.7716(3) 0.25052(10) 0.0275(8) Uani 1 1 d . . . . .
H24 H 0.5226 0.8283 0.2602 0.033 Uiso 1 1 calc R U . . .
C25 C 0.3613(4) 0.7668(2) 0.23563(10) 0.0263(8) Uani 1 1 d . . . . .
C26 C 0.3188(4) 0.6831(2) 0.22084(9) 0.0225(8) Uani 1 1 d . . . . .
C27 C 0.1787(4) 0.6767(2) 0.20451(10) 0.0246(8) Uani 1 1 d . . . . .
C28 C 0.2730(4) 0.8510(2) 0.23634(10) 0.0260(8) Uani 1 1 d . . . . .
C29 C 0.2499(4) 0.8961(3) 0.26811(11) 0.0311(9) Uani 1 1 d . . . . .
H29 H 0.2879 0.8721 0.2892 0.037 Uiso 1 1 calc R U . . .
C30 C 0.1712(4) 0.9766(3) 0.26910(12) 0.0362(10) Uani 1 1 d . . . . .
H30 H 0.1555 1.0069 0.2909 0.043 Uiso 1 1 calc R U . . .
C31 C 0.1167(4) 1.0118(3) 0.23895(13) 0.0431(11) Uani 1 1 d . . . . .
H31 H 0.0637 1.0667 0.2397 0.052 Uiso 1 1 calc R U . . .
C32 C 0.1389(5) 0.9672(3) 0.20725(13) 0.0460(11) Uani 1 1 d . . . . .
H32 H 0.1008 0.9917 0.1863 0.055 Uiso 1 1 calc R U . . .
C33 C 0.2164(5) 0.8870(3) 0.20587(12) 0.0401(10) Uani 1 1 d . . . . .
H33 H 0.2306 0.8568 0.1840 0.048 Uiso 1 1 calc R U . . .
C34 C 0.6492(4) 0.3837(3) -0.00553(10) 0.0281(8) Uani 1 1 d . . . . .
C35 C 0.5833(4) 0.3069(3) -0.01924(11) 0.0359(10) Uani 1 1 d . . . . .
H35 H 0.4923 0.2936 -0.0121 0.043 Uiso 1 1 calc R U . . .
C36 C 0.6475(5) 0.2490(3) -0.04319(12) 0.0472(12) Uani 1 1 d . . . . .
H36 H 0.6003 0.1968 -0.0522 0.057 Uiso 1 1 calc R U . . .
C37 C 0.7796(5) 0.2671(3) -0.05388(12) 0.0451(12) Uani 1 1 d . . . . .
H37 H 0.8230 0.2278 -0.0704 0.054 Uiso 1 1 calc R U . . .
C38 C 0.8477(5) 0.3415(3) -0.04065(12) 0.0437(11) Uani 1 1 d . . . . .
H38 H 0.9388 0.3539 -0.0480 0.052 Uiso 1 1 calc R U . . .
C39 C 0.7841(4) 0.3994(3) -0.01645(11) 0.0357(10) Uani 1 1 d . . . . .
H39 H 0.8330 0.4506 -0.0072 0.043 Uiso 1 1 calc R U . . .
C40 C 0.6445(4) 0.5725(3) 0.03100(9) 0.0250(8) Uani 1 1 d . . . . .
C41 C 0.7803(4) 0.5812(3) 0.04175(11) 0.0335(9) Uani 1 1 d . . . . .
H41 H 0.8292 0.5275 0.0486 0.040 Uiso 1 1 calc R U . . .
C42 C 0.8455(5) 0.6651(3) 0.04270(12) 0.0411(11) Uani 1 1 d . . . . .
H42 H 0.9387 0.6689 0.0496 0.049 Uiso 1 1 calc R U . . .
C43 C 0.7748(5) 0.7442(3) 0.03353(13) 0.0459(12) Uani 1 1 d . . . . .
H43 H 0.8194 0.8024 0.0343 0.055 Uiso 1 1 calc R U . . .
C44 C 0.6397(5) 0.7389(3) 0.02325(13) 0.0460(11) Uani 1 1 d . . . . .
H44 H 0.5909 0.7933 0.0171 0.055 Uiso 1 1 calc R U . . .
C45 C 0.5759(5) 0.6533(3) 0.02194(11) 0.0355(9) Uani 1 1 d . . . . .
H45 H 0.4830 0.6498 0.0147 0.043 Uiso 1 1 calc R U . . .
C46 C 0.3813(4) 0.4750(3) 0.01088(10) 0.0273(8) Uani 1 1 d . . . . .
C47 C 0.3610(4) 0.4871(3) -0.02491(11) 0.0350(9) Uani 1 1 d . . . . .
H47 H 0.4368 0.4821 -0.0404 0.042 Uiso 1 1 calc R U . . .
C48 C 0.2318(5) 0.5066(3) -0.03866(12) 0.0398(10) Uani 1 1 d . . . . .
H48 H 0.2206 0.5156 -0.0632 0.048 Uiso 1 1 calc R U . . .
C49 C 0.1220(4) 0.5125(3) -0.01684(12) 0.0374(10) Uani 1 1 d . . . . .
H49 H 0.0339 0.5255 -0.0262 0.045 Uiso 1 1 calc R U . . .
C50 C 0.1381(4) 0.4996(4) 0.01847(12) 0.0471(12) Uani 1 1 d . . . . .
H50 H 0.0610 0.5040 0.0336 0.057 Uiso 1 1 calc R U . . .
C51 C 0.2659(4) 0.4802(3) 0.03252(11) 0.0372(10) Uani 1 1 d . . . . .
H51 H 0.2752 0.4705 0.0571 0.045 Uiso 1 1 calc R U . . .
C52 C 0.8055(6) 0.7585(4) 0.16937(14) 0.0587(14) Uani 1 1 d . . . . .
H52A H 0.9066 0.7544 0.1699 0.070 Uiso 1 1 calc R U . . .
H52B H 0.7668 0.7062 0.1828 0.070 Uiso 1 1 calc R U . . .
C53 C 0.7571(6) 0.8500(4) 0.18432(14) 0.0568(14) Uani 1 1 d . . . . .
H53A H 0.7384 0.8451 0.2098 0.068 Uiso 1 1 calc R U . . .
H53B H 0.8253 0.8994 0.1803 0.068 Uiso 1 1 calc R U . . .
C54 C 0.6281(6) 0.8676(4) 0.16395(15) 0.0597(14) Uani 1 1 d . . . . .
H54A H 0.5507 0.8313 0.1735 0.072 Uiso 1 1 calc R U . . .
H54B H 0.6037 0.9339 0.1642 0.072 Uiso 1 1 calc R U . . .
C55 C 0.6660(6) 0.8359(3) 0.12765(14) 0.0538(13) Uani 1 1 d . . . . .
H55A H 0.5836 0.8173 0.1143 0.065 Uiso 1 1 calc R U . . .
H55B H 0.7136 0.8856 0.1146 0.065 Uiso 1 1 calc R U . . .
C56 C 0.0943(4) 0.5056(3) 0.12035(12) 0.0395(10) Uani 1 1 d D U . . .
H56A H 0.1232 0.5548 0.1039 0.047 Uiso 1 1 calc R U . A 1
H56B H 0.1608 0.5030 0.1399 0.047 Uiso 1 1 calc R U . A 1
C57 C -0.0446(4) 0.5260(4) 0.13417(14) 0.0495(12) Uani 1 1 d . . . . .
H57A H -0.0960 0.5666 0.1179 0.059 Uiso 1 1 calc R U . . .
H57B H -0.0398 0.5557 0.1576 0.059 Uiso 1 1 calc R U . . .
C58 C -0.1106(5) 0.4297(3) 0.13654(13) 0.0467(12) Uani 1 1 d . . . . .
H58A H -0.0945 0.4013 0.1598 0.056 Uiso 1 1 calc R U . . .
H58B H -0.2103 0.4328 0.1321 0.056 Uiso 1 1 calc R U . . .
C59 C -0.0394(4) 0.3777(3) 0.10834(13) 0.0440(11) Uani 1 1 d D U . . .
H59A H -0.0283 0.3124 0.1154 0.053 Uiso 1 1 calc R U . A 1
H59B H -0.0942 0.3796 0.0865 0.053 Uiso 1 1 calc R U . A 1
C60 C 0.1904(7) 0.7917(6) 0.07840(19) 0.095(3) Uani 1 1 d . . . . .
H60A H 0.1753 0.7481 0.0588 0.115 Uiso 1 1 calc R U . . .
H60B H 0.2121 0.7549 0.0996 0.115 Uiso 1 1 calc R U . . .
C61 C 0.3109(7) 0.8515(6) 0.0698(2) 0.092(2) Uani 1 1 d . . . . .
H61A H 0.3953 0.8137 0.0690 0.110 Uiso 1 1 calc R U . . .
H61B H 0.2980 0.8807 0.0465 0.110 Uiso 1 1 calc R U . . .
C62 C 0.3233(8) 0.9227(6) 0.0970(2) 0.097(2) Uani 1 1 d . . . . .
H62A H 0.3997 0.9643 0.0907 0.116 Uiso 1 1 calc R U . . .
H62B H 0.3470 0.8925 0.1195 0.116 Uiso 1 1 calc R U . . .
C63 C 0.1916(7) 0.9820(5) 0.10253(18) 0.084(2) Uani 1 1 d . . . . .
H63A H 0.2059 1.0252 0.1223 0.101 Uiso 1 1 calc R U . . .
H63B H 0.1733 1.0189 0.0811 0.101 Uiso 1 1 calc R U . . .
C64 C 0.0722(6) 0.9216(5) 0.11011(15) 0.081(2) Uani 1 1 d . . . . .
H64A H 0.0806 0.8966 0.1342 0.097 Uiso 1 1 calc R U . . .
H64B H -0.0127 0.9587 0.1090 0.097 Uiso 1 1 calc R U . . .
C65 C 0.0622(7) 0.8436(5) 0.0848(2) 0.088(2) Uani 1 1 d . . . . .
H65A H 0.0294 0.8683 0.0620 0.105 Uiso 1 1 calc R U . . .
H65B H -0.0078 0.7999 0.0934 0.105 Uiso 1 1 calc R U . . .

loop_
_atom_site_aniso_label
_atom_site_aniso_U_11
_atom_site_aniso_U_22
_atom_site_aniso_U_33
_atom_site_aniso_U_23
_atom_site_aniso_U_13
_atom_site_aniso_U_12
P1 0.0233(4) 0.0196(4) 0.0248(5) -0.0017(4) 0.0035(4) -0.0003(4)
Si1 0.0211(5) 0.0226(5) 0.0240(5) -0.0012(4) 0.0025(4) 0.0003(4)
O1 0.0325(14) 0.0197(13) 0.0317(15) -0.0029(11) 0.0045(12) 0.0084(11)
O2 0.0301(14) 0.0282(14) 0.0307(15) -0.0031(11) 0.0085(12) -0.0079(12)
O3 0.0219(12) 0.0183(12) 0.0232(12) -0.0020(10) 0.0014(11) 0.0021(10)
O4 0.0236(12) 0.0222(12) 0.0229(13) 0.0001(10) 0.0005(10) -0.0025(11)
O5 0.0241(13) 0.0359(15) 0.0266(14) -0.0047(12) -0.0003(11) 0.0029(12)
O6 0.0254(14) 0.0385(16) 0.0348(16) 0.0012(12) 0.0105(13) 0.0014(13)
O7 0.0487(18) 0.0382(17) 0.0445(19) -0.0055(14) -0.0036(15) -0.0114(15)
O8A 0.038(2) 0.036(2) 0.050(3) -0.012(2) 0.0102(19) -0.0029(19)
O9B 0.050(7) 0.042(7) 0.053(7) -0.007(6) 0.017(6) 0.001(6)
C1 0.0180(16) 0.0161(16) 0.0294(19) -0.0031(14) 0.0003(15) -0.0007(15)
C2 0.0205(16) 0.0218(18) 0.0244(18) -0.0045(14) 0.0005(15) -0.0032(15)
C3 0.0256(19) 0.0242(18) 0.0263(19) -0.0044(15) 0.0022(16) 0.0007(16)
C4 0.0293(19) 0.0192(17) 0.028(2) -0.0021(15) 0.0025(16) 0.0022(16)
C5 0.048(3) 0.024(2) 0.035(2) -0.0036(17) 0.007(2) 0.0117(19)
C6 0.060(3) 0.028(2) 0.046(3) 0.003(2) 0.007(2) 0.022(2)
C7 0.060(3) 0.028(2) 0.038(3) 0.0088(18) 0.003(2) 0.015(2)
C8 0.042(2) 0.0248(19) 0.031(2) 0.0039(16) 0.0033(19) 0.0061(18)
C9 0.0261(18) 0.0202(17) 0.0256(19) -0.0009(15) -0.0005(16) 0.0023(15)
C10 0.0210(16) 0.0199(16) 0.0221(18) -0.0027(14) 0.0012(15) -0.0013(15)
C11 0.0232(17) 0.0225(18) 0.0202(18) 0.0003(14) -0.0007(14) 0.0023(15)
C12 0.0273(18) 0.0218(18) 0.025(2) 0.0043(15) 0.0023(16) 0.0030(16)
C13 0.031(2) 0.0243(19) 0.029(2) 0.0003(16) 0.0050(17) -0.0020(17)
C14 0.036(2) 0.027(2) 0.040(2) 0.0019(18) 0.003(2) -0.0026(18)
C15 0.029(2) 0.029(2) 0.039(2) 0.0081(17) 0.0056(19) -0.0022(18)
C16 0.0255(19) 0.0253(19) 0.029(2) 0.0051(15) 0.0028(16) 0.0034(16)
C17 0.0248(18) 0.0232(18) 0.027(2) 0.0068(15) 0.0029(16) 0.0068(16)
C18 0.0271(18) 0.0242(18) 0.0246(19) 0.0017(15) 0.0030(16) 0.0077(16)
C19 0.0235(17) 0.0210(17) 0.0228(18) -0.0006(14) -0.0020(15) 0.0061(15)
C20 0.0191(16) 0.0227(17) 0.0223(17) 0.0004(14) 0.0015(14) 0.0007(15)
C21 0.0232(17) 0.0241(19) 0.0220(18) -0.0023(14) 0.0024(15) 0.0009(15)
C22 0.032(2) 0.032(2) 0.030(2) -0.0050(17) -0.0036(17) 0.0083(17)
C23 0.030(2) 0.039(2) 0.027(2) -0.0104(17) -0.0033(18) 0.0022(18)
C24 0.0299(19) 0.0300(19) 0.0227(18) -0.0063(15) 0.0005(16) -0.0034(18)
C25 0.0298(19) 0.0225(18) 0.026(2) -0.0018(15) 0.0056(16) 0.0004(16)
C26 0.0231(18) 0.0224(18) 0.0221(18) -0.0032(14) 0.0052(15) 0.0002(15)
C27 0.0273(19) 0.0188(17) 0.028(2) -0.0011(15) 0.0011(16) -0.0006(15)
C28 0.0280(19) 0.0197(17) 0.030(2) -0.0033(15) 0.0068(17) -0.0004(16)
C29 0.031(2) 0.027(2) 0.036(2) -0.0051(17) 0.0068(18) -0.0026(17)
C30 0.037(2) 0.025(2) 0.046(3) -0.0051(19) 0.017(2) -0.0039(18)
C31 0.041(2) 0.022(2) 0.066(3) 0.000(2) 0.018(2) 0.0011(19)
C32 0.058(3) 0.030(2) 0.050(3) 0.009(2) 0.002(2) 0.012(2)
C33 0.055(3) 0.032(2) 0.034(2) 0.0002(18) 0.002(2) 0.007(2)
C34 0.031(2) 0.0274(19) 0.026(2) 0.0012(16) 0.0015(17) 0.0040(17)
C35 0.031(2) 0.036(2) 0.040(2) -0.0117(18) 0.0034(19) -0.0001(19)
C36 0.055(3) 0.041(3) 0.045(3) -0.022(2) -0.009(2) 0.007(2)
C37 0.052(3) 0.051(3) 0.032(2) -0.011(2) 0.001(2) 0.024(3)
C38 0.037(2) 0.046(3) 0.048(3) -0.005(2) 0.014(2) 0.014(2)
C39 0.033(2) 0.034(2) 0.040(2) -0.0067(19) 0.0081(19) 0.0011(19)
C40 0.0272(18) 0.0267(19) 0.0210(18) -0.0004(15) 0.0062(16) -0.0004(16)
C41 0.031(2) 0.032(2) 0.038(2) -0.0032(18) 0.0066(18) 0.0007(18)
C42 0.031(2) 0.042(3) 0.051(3) -0.009(2) 0.009(2) -0.010(2)
C43 0.055(3) 0.028(2) 0.054(3) 0.000(2) 0.014(2) -0.012(2)
C44 0.057(3) 0.027(2) 0.054(3) 0.005(2) 0.002(2) 0.001(2)
C45 0.041(2) 0.026(2) 0.040(2) 0.0002(17) -0.001(2) 0.0012(19)
C46 0.0264(19) 0.0262(19) 0.029(2) -0.0001(16) -0.0005(16) 0.0023(16)
C47 0.034(2) 0.041(2) 0.031(2) -0.0008(18) 0.0025(18) 0.0024(19)
C48 0.048(3) 0.035(2) 0.037(2) 0.0032(19) -0.012(2) 0.000(2)
C49 0.027(2) 0.033(2) 0.052(3) 0.003(2) -0.014(2) 0.0015(18)
C50 0.025(2) 0.070(4) 0.046(3) -0.004(2) 0.001(2) 0.008(2)
C51 0.0234(19) 0.055(3) 0.033(2) 0.004(2) -0.0015(17) 0.0017(19)
C52 0.060(3) 0.055(3) 0.061(3) -0.003(3) -0.023(3) -0.010(3)
C53 0.071(4) 0.057(3) 0.042(3) -0.012(2) 0.001(3) -0.019(3)
C54 0.064(3) 0.050(3) 0.065(4) -0.010(3) 0.007(3) -0.005(3)
C55 0.070(4) 0.038(3) 0.053(3) 0.003(2) -0.005(3) -0.006(3)
C56 0.041(2) 0.035(2) 0.043(2) -0.0068(19) 0.010(2) -0.0019(19)
C57 0.033(2) 0.055(3) 0.060(3) -0.019(3) 0.005(2) -0.003(2)
C58 0.040(2) 0.053(3) 0.047(3) -0.007(2) 0.012(2) -0.004(2)
C59 0.041(2) 0.039(2) 0.052(3) -0.001(2) 0.001(2) -0.006(2)
C60 0.066(4) 0.144(7) 0.076(5) 0.040(5) -0.008(4) -0.004(5)
C61 0.071(4) 0.126(7) 0.078(5) 0.014(5) 0.001(4) 0.000(5)
C62 0.089(5) 0.126(7) 0.075(5) -0.012(5) 0.014(4) -0.009(5)
C63 0.095(5) 0.091(5) 0.068(4) -0.008(4) 0.013(4) -0.024(4)
C64 0.066(4) 0.133(6) 0.044(3) 0.005(4) 0.007(3) -0.022(4)
C65 0.067(4) 0.081(5) 0.115(6) 0.010(4) -0.004(4) -0.006(4)

loop_
_atom_type_symbol
_atom_type_description
_atom_type_scat_dispersion_real
_atom_type_scat_dispersion_imag
_atom_type_scat_source
C C 0.0033 0.0016
;
International Tables for Crystallography
(Vol. C, Tables 4.2.6.8 and 6.1.1.4)
;
H H 0.0000 0.0000
;
International Tables for Crystallography
(Vol. C, Table 6.1.1.4)
;
O O 0.0106 0.0060
;
International Tables for Crystallography
(Vol. C, Tables 4.2.6.8 and 6.1.1.4)
;
P P 0.1023 0.0942
;
International Tables for Crystallography
(Vol. C, Tables 4.2.6.8 and 6.1.1.4)
;
Si Si 0.0817 0.0704
;
International Tables for Crystallography
(Vol. C, Tables 4.2.6.8 and 6.1.1.4)
;

loop_
_geom_angle_atom_site_label_1
_geom_angle_atom_site_label_2
_geom_angle_atom_site_label_3
_geom_angle
O1 P1 O2 117.93(16)
O1 P1 O3 110.04(15)
O2 P1 O3 106.92(14)
O1 P1 O4 113.43(15)
O2 P1 O4 103.32(14)
O3 P1 O4 104.09(13)
C40 Si1 C34 110.72(17)
C40 Si1 C46 108.80(17)
C34 Si1 C46 106.73(17)
C40 Si1 C2 111.51(16)
C34 Si1 C2 105.64(16)
C46 Si1 C2 113.30(16)
P1 O2 H2 109.5
C1 O3 P1 120.4(2)
C20 O4 P1 115.2(2)
C27 O5 H5A 109.5
C55 O7 C52 110.0(4)
C59 O8A C56 108.0(4)
C59 O9B C56 107.0(8)
C10 C1 O3 118.6(3)
C10 C1 C2 124.2(3)
O3 C1 C2 117.1(3)
C3 C2 C1 115.8(3)
C3 C2 Si1 119.1(3)
C1 C2 Si1 125.1(3)
C2 C3 C4 123.4(3)
C2 C3 H3 118.3
C4 C3 H3 118.3
C5 C4 C9 119.6(4)
C5 C4 C3 121.5(4)
C9 C4 C3 118.9(3)
C6 C5 C4 120.9(4)
C6 C5 H5 119.6
C4 C5 H5 119.6
C5 C6 C7 119.4(4)
C5 C6 H6 120.3
C7 C6 H6 120.3
C8 C7 C6 120.9(4)
C8 C7 H7 119.6
C6 C7 H7 119.6
C7 C8 C9 121.0(4)
C7 C8 H8 119.5
C9 C8 H8 119.5
C8 C9 C4 118.2(3)
C8 C9 C10 122.9(3)
C4 C9 C10 118.8(3)
C1 C10 C9 117.9(3)
C1 C10 C11 120.8(3)
C9 C10 C11 121.2(3)
C20 C11 C12 117.6(3)
C20 C11 C10 119.4(3)
C12 C11 C10 122.9(3)
C13 C12 C17 118.8(3)
C13 C12 C11 122.1(3)
C17 C12 C11 119.0(3)
C14 C13 C12 120.3(4)
C14 C13 H13 119.9
C12 C13 H13 119.9
C13 C14 C15 120.8(4)
C13 C14 H14 119.6
C15 C14 H14 119.6
C16 C15 C14 120.3(4)
C16 C15 H15 119.9
C14 C15 H15 119.9
C15 C16 C17 120.4(4)
C15 C16 H16 119.8
C17 C16 H16 119.8
C16 C17 C12 119.4(3)
C16 C17 C18 120.9(3)
C12 C17 C18 119.7(3)
C19 C18 C17 121.6(3)
C19 C18 H18 119.2
C17 C18 H18 119.2
C18 C19 C20 117.2(3)
C18 C19 C21 122.7(3)
C20 C19 C21 120.1(3)
C11 C20 O4 117.3(3)
C11 C20 C19 124.8(3)
O4 C20 C19 117.9(3)
C22 C21 C26 119.0(3)
C22 C21 C19 118.7(3)
C26 C21 C19 122.3(3)
C23 C22 C21 121.1(4)
C23 C22 H22 119.5
C21 C22 H22 119.5
C22 C23 C24 119.4(4)
C22 C23 H23 120.3
C24 C23 H23 120.3
C23 C24 C25 121.4(3)
C23 C24 H24 119.3
C25 C24 H24 119.3
C24 C25 C26 118.5(3)
C24 C25 C28 118.7(3)
C26 C25 C28 122.8(3)
C25 C26 C21 120.6(3)
C25 C26 C27 119.3(3)
C21 C26 C27 120.1(3)
O6 C27 O5 120.6(3)
O6 C27 C26 123.0(3)
O5 C27 C26 116.4(3)
C33 C28 C29 119.0(4)
C33 C28 C25 121.5(4)
C29 C28 C25 119.4(4)
C28 C29 C30 120.2(4)
C28 C29 H29 119.9
C30 C29 H29 119.9
C31 C30 C29 120.3(4)
C31 C30 H30 119.9
C29 C30 H30 119.9
C30 C31 C32 119.8(4)
C30 C31 H31 120.1
C32 C31 H31 120.1
C33 C32 C31 120.6(4)
C33 C32 H32 119.7
C31 C32 H32 119.7
C32 C33 C28 120.1(4)
C32 C33 H33 120.0
C28 C33 H33 120.0
C35 C34 C39 117.1(4)
C35 C34 Si1 119.7(3)
C39 C34 Si1 123.1(3)
C34 C35 C36 121.5(4)
C34 C35 H35 119.3
C36 C35 H35 119.3
C37 C36 C35 120.1(4)
C37 C36 H36 120.0
C35 C36 H36 120.0
C38 C37 C36 120.0(4)
C38 C37 H37 120.0
C36 C37 H37 120.0
C37 C38 C39 120.1(4)
C37 C38 H38 119.9
C39 C38 H38 119.9
C38 C39 C34 121.2(4)
C38 C39 H39 119.4
C34 C39 H39 119.4
C45 C40 C41 117.1(4)
C45 C40 Si1 121.1(3)
C41 C40 Si1 121.8(3)
C42 C41 C40 122.0(4)
C42 C41 H41 119.0
C40 C41 H41 119.0
C41 C42 C43 119.6(4)
C41 C42 H42 120.2
C43 C42 H42 120.2
C44 C43 C42 120.3(4)
C44 C43 H43 119.8
C42 C43 H43 119.8
C43 C44 C45 119.3(4)
C43 C44 H44 120.4
C45 C44 H44 120.4
C40 C45 C44 121.7(4)
C40 C45 H45 119.2
C44 C45 H45 119.2
C47 C46 C51 117.1(4)
C47 C46 Si1 118.7(3)
C51 C46 Si1 124.1(3)
C46 C47 C48 121.6(4)
C46 C47 H47 119.2
C48 C47 H47 119.2
C49 C48 C47 119.8(4)
C49 C48 H48 120.1
C47 C48 H48 120.1
C48 C49 C50 120.1(4)
C48 C49 H49 120.0
C50 C49 H49 120.0
C49 C50 C51 120.7(4)
C49 C50 H50 119.6
C51 C50 H50 119.6
C50 C51 C46 120.6(4)
C50 C51 H51 119.7
C46 C51 H51 119.7
O7 C52 C53 104.3(4)
O7 C52 H52A 110.9
C53 C52 H52A 110.9
O7 C52 H52B 110.9
C53 C52 H52B 110.9
H52A C52 H52B 108.9
C54 C53 C52 102.5(4)
C54 C53 H53A 111.3
C52 C53 H53A 111.3
C54 C53 H53B 111.3
C52 C53 H53B 111.3
H53A C53 H53B 109.2
C55 C54 C53 102.5(4)
C55 C54 H54A 111.3
C53 C54 H54A 111.3
C55 C54 H54B 111.3
C53 C54 H54B 111.3
H54A C54 H54B 109.2
O7 C55 C54 104.7(4)
O7 C55 H55A 110.8
C54 C55 H55A 110.8
O7 C55 H55B 110.8
C54 C55 H55B 110.8
H55A C55 H55B 108.9
O8A C56 C57 108.7(4)
O9B C56 C57 94.5(7)
O8A C56 H56A 109.9
C57 C56 H56A 109.9
O8A C56 H56B 109.9
C57 C56 H56B 109.9
H56A C56 H56B 108.3
C56 C57 C58 102.9(4)
C56 C57 H57A 111.2
C58 C57 H57A 111.2
C56 C57 H57B 111.2
C58 C57 H57B 111.2
H57A C57 H57B 109.1
C59 C58 C57 102.7(4)
C59 C58 H58A 111.2
C57 C58 H58A 111.2
C59 C58 H58B 111.2
C57 C58 H58B 111.2
H58A C58 H58B 109.1
O8A C59 C58 109.1(4)
O9B C59 C58 103.0(7)
O8A C59 H59A 109.9
C58 C59 H59A 109.9
O8A C59 H59B 109.9
C58 C59 H59B 109.9
H59A C59 H59B 108.3
C65 C60 C61 114.0(7)
C65 C60 H60A 108.7
C61 C60 H60A 108.7
C65 C60 H60B 108.7
C61 C60 H60B 108.7
H60A C60 H60B 107.6
C62 C61 C60 108.5(7)
C62 C61 H61A 110.0
C60 C61 H61A 110.0
C62 C61 H61B 110.0
C60 C61 H61B 110.0
H61A C61 H61B 108.4
C61 C62 C63 114.5(6)
C61 C62 H62A 108.6
C63 C62 H62A 108.6
C61 C62 H62B 108.6
C63 C62 H62B 108.6
H62A C62 H62B 107.6
C64 C63 C62 110.4(6)
C64 C63 H63A 109.6
C62 C63 H63A 109.6
C64 C63 H63B 109.6
C62 C63 H63B 109.6
H63A C63 H63B 108.1
C65 C64 C63 111.8(6)
C65 C64 H64A 109.2
C63 C64 H64A 109.2
C65 C64 H64B 109.2
C63 C64 H64B 109.2
H64A C64 H64B 107.9
C64 C65 C60 115.8(6)
C64 C65 H65A 108.3
C60 C65 H65A 108.3
C64 C65 H65B 108.3
C60 C65 H65B 108.3
H65A C65 H65B 107.4

loop_
_geom_bond_atom_site_label_1
_geom_bond_atom_site_label_2
_geom_bond_distance
P1 O1 1.466(3)
P1 O2 1.516(3)
P1 O3 1.588(2)
P1 O4 1.594(3)
Si1 C40 1.861(4)
Si1 C34 1.869(4)
Si1 C46 1.870(4)
Si1 C2 1.897(4)
O2 H2 0.8400
O3 C1 1.417(4)
O4 C20 1.406(4)
O5 C27 1.330(4)
O5 H5A 0.8400
O6 C27 1.203(4)
O7 C55 1.435(6)
O7 C52 1.464(6)
O8A C59 1.419(5)
O8A C56 1.440(5)
O9B C59 1.432(10)
O9B C56 1.445(10)
C1 C10 1.375(5)
C1 C2 1.421(5)
C2 C3 1.367(5)
C3 C4 1.417(5)
C3 H3 0.9500
C4 C5 1.407(5)
C4 C9 1.416(5)
C5 C6 1.376(6)
C5 H5 0.9500
C6 C7 1.403(6)
C6 H6 0.9500
C7 C8 1.364(5)
C7 H7 0.9500
C8 C9 1.414(5)
C8 H8 0.9500
C9 C10 1.438(5)
C10 C11 1.496(5)
C11 C20 1.371(5)
C11 C12 1.439(5)
C12 C13 1.419(5)
C12 C17 1.420(5)
C13 C14 1.375(5)
C13 H13 0.9500
C14 C15 1.404(6)
C14 H14 0.9500
C15 C16 1.371(5)
C15 H15 0.9500
C16 C17 1.418(5)
C16 H16 0.9500
C17 C18 1.423(5)
C18 C19 1.373(5)
C18 H18 0.9500
C19 C20 1.412(5)
C19 C21 1.495(5)
C21 C22 1.392(5)
C21 C26 1.401(5)
C22 C23 1.384(5)
C22 H22 0.9500
C23 C24 1.381(5)
C23 H23 0.9500
C24 C25 1.398(5)
C24 H24 0.9500
C25 C26 1.400(5)
C25 C28 1.495(5)
C26 C27 1.507(5)
C28 C33 1.387(6)
C28 C29 1.393(5)
C29 C30 1.398(5)
C29 H29 0.9500
C30 C31 1.365(6)
C30 H30 0.9500
C31 C32 1.387(6)
C31 H31 0.9500
C32 C33 1.387(6)
C32 H32 0.9500
C33 H33 0.9500
C34 C35 1.388(5)
C34 C39 1.401(5)
C35 C36 1.389(6)
C35 H35 0.9500
C36 C37 1.379(7)
C36 H36 0.9500
C37 C38 1.364(7)
C37 H37 0.9500
C38 C39 1.393(6)
C38 H38 0.9500
C39 H39 0.9500
C40 C45 1.392(5)
C40 C41 1.396(5)
C41 C42 1.373(6)
C41 H41 0.9500
C42 C43 1.383(6)
C42 H42 0.9500
C43 C44 1.379(7)
C43 H43 0.9500
C44 C45 1.390(6)
C44 H44 0.9500
C45 H45 0.9500
C46 C47 1.388(5)
C46 C51 1.399(5)
C47 C48 1.396(6)
C47 H47 0.9500
C48 C49 1.361(6)
C48 H48 0.9500
C49 C50 1.367(6)
C49 H49 0.9500
C50 C51 1.388(6)
C50 H50 0.9500
C51 H51 0.9500
C52 C53 1.518(7)
C52 H52A 0.9900
C52 H52B 0.9900
C53 C54 1.503(7)
C53 H53A 0.9900
C53 H53B 0.9900
C54 C55 1.503(7)
C54 H54A 0.9900
C54 H54B 0.9900
C55 H55A 0.9900
C55 H55B 0.9900
C56 C57 1.487(6)
C56 H56A 0.9900
C56 H56B 0.9900
C57 C58 1.540(7)
C57 H57A 0.9900
C57 H57B 0.9900
C58 C59 1.485(6)
C58 H58A 0.9900
C58 H58B 0.9900
C59 H59A 0.9900
C59 H59B 0.9900
C60 C65 1.482(9)
C60 C61 1.499(9)
C60 H60A 0.9900
C60 H60B 0.9900
C61 C62 1.466(10)
C61 H61A 0.9900
C61 H61B 0.9900
C62 C63 1.562(10)
C62 H62A 0.9900
C62 H62B 0.9900
C63 C64 1.488(8)
C63 H63A 0.9900
C63 H63B 0.9900
C64 C65 1.489(9)
C64 H64A 0.9900
C64 H64B 0.9900
C65 H65A 0.9900
C65 H65B 0.9900

loop_
_geom_hbond_atom_site_label_D
_geom_hbond_atom_site_label_H
_geom_hbond_atom_site_label_A
_geom_hbond_distance_DA
_geom_hbond_distance_DH
_geom_hbond_distance_HA
_geom_hbond_angle_DHA
_geom_hbond_publ_flag
O2 H2 O7 2.475(4) 0.840 1.683 156.2 no
O5 H5A O1 2.637(4) 0.840 1.818 164.2 no

loop_
_geom_torsion_atom_site_label_1
_geom_torsion_atom_site_label_2
_geom_torsion_atom_site_label_3
_geom_torsion_atom_site_label_4
_geom_torsion
O1 P1 O3 C1 -160.3(2)
O2 P1 O3 C1 70.5(3)
O4 P1 O3 C1 -38.5(3)
O1 P1 O4 C20 66.1(3)
O2 P1 O4 C20 -165.0(2)
O3 P1 O4 C20 -53.4(2)
P1 O3 C1 C10 67.1(4)
P1 O3 C1 C2 -115.2(3)
C10 C1 C2 C3 -8.9(5)
O3 C1 C2 C3 173.5(3)
C10 C1 C2 Si1 168.1(3)
O3 C1 C2 Si1 -9.4(4)
C40 Si1 C2 C3 -118.7(3)
C34 Si1 C2 C3 1.7(3)
C46 Si1 C2 C3 118.2(3)
C40 Si1 C2 C1 64.3(3)
C34 Si1 C2 C1 -175.3(3)
C46 Si1 C2 C1 -58.8(3)
C1 C2 C3 C4 -0.2(5)
Si1 C2 C3 C4 -177.5(3)
C2 C3 C4 C5 -173.0(4)
C2 C3 C4 C9 6.1(6)
C9 C4 C5 C6 -1.0(6)
C3 C4 C5 C6 178.1(4)
C4 C5 C6 C7 1.8(7)
C5 C6 C7 C8 -0.8(8)
C6 C7 C8 C9 -1.1(7)
C7 C8 C9 C4 1.9(6)
C7 C8 C9 C10 -174.5(4)
C5 C4 C9 C8 -0.8(6)
C3 C4 C9 C8 -179.9(4)
C5 C4 C9 C10 175.7(3)
C3 C4 C9 C10 -3.4(5)
O3 C1 C10 C9 -171.0(3)
C2 C1 C10 C9 11.5(5)
O3 C1 C10 C11 4.9(5)
C2 C1 C10 C11 -172.6(3)
C8 C9 C10 C1 171.5(4)
C4 C9 C10 C1 -4.8(5)
C8 C9 C10 C11 -4.4(5)
C4 C9 C10 C11 179.3(3)
C1 C10 C11 C20 -54.6(5)
C9 C10 C11 C20 121.2(4)
C1 C10 C11 C12 121.2(4)
C9 C10 C11 C12 -63.0(5)
C20 C11 C12 C13 174.0(3)
C10 C11 C12 C13 -1.9(5)
C20 C11 C12 C17 -3.6(5)
C10 C11 C12 C17 -179.4(3)
C17 C12 C13 C14 -1.3(6)
C11 C12 C13 C14 -178.9(3)
C12 C13 C14 C15 -0.9(6)
C13 C14 C15 C16 1.2(6)
C14 C15 C16 C17 0.6(6)
C15 C16 C17 C12 -2.8(5)
C15 C16 C17 C18 175.2(4)
C13 C12 C17 C16 3.1(5)
C11 C12 C17 C16 -179.2(3)
C13 C12 C17 C18 -174.9(3)
C11 C12 C17 C18 2.7(5)
C16 C17 C18 C19 -178.3(3)
C12 C17 C18 C19 -0.3(5)
C17 C18 C19 C20 -1.2(5)
C17 C18 C19 C21 180.0(3)
C12 C11 C20 O4 -175.9(3)
C10 C11 C20 O4 0.1(5)
C12 C11 C20 C19 2.2(5)
C10 C11 C20 C19 178.2(3)
P1 O4 C20 C11 78.5(3)
P1 O4 C20 C19 -99.8(3)
C18 C19 C20 C11 0.2(5)
C21 C19 C20 C11 179.1(3)
C18 C19 C20 O4 178.3(3)
C21 C19 C20 O4 -2.8(5)
C18 C19 C21 C22 114.5(4)
C20 C19 C21 C22 -64.2(5)
C18 C19 C21 C26 -65.1(5)
C20 C19 C21 C26 116.1(4)
C26 C21 C22 C23 -2.3(6)
C19 C21 C22 C23 178.1(4)
C21 C22 C23 C24 2.6(6)
C22 C23 C24 C25 -0.7(6)
C23 C24 C25 C26 -1.4(6)
C23 C24 C25 C28 178.3(4)
C24 C25 C26 C21 1.6(5)
C28 C25 C26 C21 -178.0(3)
C24 C25 C26 C27 -179.7(3)
C28 C25 C26 C27 0.6(5)
C22 C21 C26 C25 0.1(5)
C19 C21 C26 C25 179.8(3)
C22 C21 C26 C27 -178.5(3)
C19 C21 C26 C27 1.2(5)
C25 C26 C27 O6 -71.8(5)
C21 C26 C27 O6 106.8(4)
C25 C26 C27 O5 107.8(4)
C21 C26 C27 O5 -73.6(4)
C24 C25 C28 C33 125.5(4)
C26 C25 C28 C33 -54.8(5)
C24 C25 C28 C29 -52.6(5)
C26 C25 C28 C29 127.1(4)
C33 C28 C29 C30 -0.1(6)
C25 C28 C29 C30 178.0(3)
C28 C29 C30 C31 -0.3(6)
C29 C30 C31 C32 0.4(6)
C30 C31 C32 C33 -0.1(7)
C31 C32 C33 C28 -0.3(7)
C29 C28 C33 C32 0.4(6)
C25 C28 C33 C32 -177.6(4)
C40 Si1 C34 C35 -162.5(3)
C46 Si1 C34 C35 -44.2(4)
C2 Si1 C34 C35 76.6(4)
C40 Si1 C34 C39 20.1(4)
C46 Si1 C34 C39 138.3(3)
C2 Si1 C34 C39 -100.8(4)
C39 C34 C35 C36 -1.0(6)
Si1 C34 C35 C36 -178.6(4)
C34 C35 C36 C37 0.0(7)
C35 C36 C37 C38 0.7(7)
C36 C37 C38 C39 -0.2(7)
C37 C38 C39 C34 -0.9(7)
C35 C34 C39 C38 1.5(6)
Si1 C34 C39 C38 179.0(3)
C34 Si1 C40 C45 116.7(3)
C46 Si1 C40 C45 -0.3(4)
C2 Si1 C40 C45 -125.9(3)
C34 Si1 C40 C41 -61.2(4)
C46 Si1 C40 C41 -178.1(3)
C2 Si1 C40 C41 56.2(3)
C45 C40 C41 C42 -1.4(6)
Si1 C40 C41 C42 176.5(3)
C40 C41 C42 C43 1.4(7)
C41 C42 C43 C44 -0.4(7)
C42 C43 C44 C45 -0.5(7)
C41 C40 C45 C44 0.5(6)
Si1 C40 C45 C44 -177.5(3)
C43 C44 C45 C40 0.5(7)
C40 Si1 C46 C47 80.9(3)
C34 Si1 C46 C47 -38.6(4)
C2 Si1 C46 C47 -154.5(3)
C40 Si1 C46 C51 -96.3(4)
C34 Si1 C46 C51 144.2(4)
C2 Si1 C46 C51 28.3(4)
C51 C46 C47 C48 1.9(6)
Si1 C46 C47 C48 -175.5(3)
C46 C47 C48 C49 -1.1(7)
C47 C48 C49 C50 0.1(7)
C48 C49 C50 C51 -0.1(7)
C49 C50 C51 C46 1.1(7)
C47 C46 C51 C50 -1.9(7)
Si1 C46 C51 C50 175.4(4)
C55 O7 C52 C53 -8.0(5)
O7 C52 C53 C54 29.6(5)
C52 C53 C54 C55 -39.6(5)
C52 O7 C55 C54 -16.9(5)
C53 C54 C55 O7 35.2(5)
C59 O8A C56 C57 -7.5(6)
C59 O9B C56 C57 -53.7(11)
O8A C56 C57 C58 22.8(5)
O9B C56 C57 C58 48.1(7)
C56 C57 C58 C59 -28.6(5)
C56 O8A C59 C58 -12.0(6)
C56 O9B C59 C58 37.0(12)
C57 C58 C59 O8A 25.6(5)
C57 C58 C59 O9B -3.8(8)
C65 C60 C61 C62 52.1(9)
C60 C61 C62 C63 -55.3(9)
C61 C62 C63 C64 55.2(8)
C62 C63 C64 C65 -48.1(8)
C63 C64 C65 C60 48.0(9)
C61 C60 C65 C64 -50.2(9)
